data_4064674
loop_
_publ_author_name
'Bandrowsky, Teresa L.'
'Carroll, James B.'
'Braddock-Wilking, Janet'

_publ_section_title
;
 Synthesis, Characterization, and Crystal Structures of
 1,1-Disubstituted-2,3,4,5-tetraphenylgermoles That Exhibit
 Aggregation-Induced Emission
;
_journal_issue 13
_journal_name_full Organometallics
_journal_page_first 3559
_journal_paper_doi 10.1021/om200259n
_journal_volume 30
_journal_year 2011
_chemical_formula_moiety 'C56 H38 Ge1 O2'
_chemical_formula_sum 'C56 H38 Ge O2'
_chemical_formula_weight 815.51
_space_group_IT_number 15
_symmetry_cell_setting monoclinic
_symmetry_space_group_name_Hall '-C 2yc'
_symmetry_space_group_name_H-M 'C 1 2/c 1'
_atom_sites_solution_hydrogens geom
_atom_sites_solution_primary direct
_atom_sites_solution_secondary direct
_cell_angle_alpha 90
_cell_angle_beta 98.9710(10)
_cell_angle_gamma 90
_cell_formula_units_Z 4
_cell_length_a 24.2228(2)
_cell_length_b 10.21630(10)
_cell_length_c 16.7527(2)
_cell_measurement_reflns_used 0
_cell_measurement_temperature 293
_cell_measurement_theta_max 0
_cell_measurement_theta_min 0
_cell_volume 4095.03(7)
_computing_cell_refinement 'USER DEFINED CELL REFINEMENT'
_computing_data_collection 'USER DEFINED DATA COLLECTION'
_computing_data_reduction 'USER DEFINED DATA REDUCTION'
_computing_molecular_graphics 'CAMERON (Watkin et al., 1996)'
_computing_publication_material 'CRYSTALS (Betteridge et al., 2003)'
_computing_structure_refinement 'CRYSTALS (Betteridge et al., 2003)'
_computing_structure_solution 'SHELXS 86 (Sheldrick, 1986)'
_diffrn_ambient_temperature 293
_diffrn_measured_fraction_theta_full 0.998
_diffrn_measured_fraction_theta_max 0.998
_diffrn_measurement_device Serial
_diffrn_measurement_device_type Unknown
_diffrn_measurement_method \w/2\q
_diffrn_radiation_monochromator graphite
_diffrn_radiation_type 'Mo K\a'
_diffrn_radiation_wavelength 0.71073
_diffrn_reflns_av_R_equivalents 0.046
_diffrn_reflns_limit_h_max 33
_diffrn_reflns_limit_h_min -33
_diffrn_reflns_limit_k_max 14
_diffrn_reflns_limit_k_min -14
_diffrn_reflns_limit_l_max 23
_diffrn_reflns_limit_l_min -23
_diffrn_reflns_number 43667
_diffrn_reflns_theta_full 29.684
_diffrn_reflns_theta_max 29.684
_diffrn_reflns_theta_min 1.702
_diffrn_standards_number 0
_exptl_absorpt_coefficient_mu 0.792
_exptl_absorpt_correction_T_max 0.7459
_exptl_absorpt_correction_T_min 0.6711
_exptl_absorpt_correction_type numerical
_exptl_crystal_colour yellow
_exptl_crystal_density_diffrn 1.323
_exptl_crystal_density_method 'not measured'
_exptl_crystal_description rectangular
_exptl_crystal_F_000 1688
_exptl_crystal_size_max 0.207
_exptl_crystal_size_mid 0.189
_exptl_crystal_size_min 0.174
_refine_diff_density_max 0.60
_refine_diff_density_min -0.80
_refine_ls_extinction_method None
_refine_ls_goodness_of_fit_ref 1.0000
_refine_ls_hydrogen_treatment constr
_refine_ls_matrix_type full
_refine_ls_number_parameters 267
_refine_ls_number_reflns 5787
_refine_ls_number_restraints 0
_refine_ls_R_factor_all 0.0397
_refine_ls_R_factor_gt 0.0314
_refine_ls_shift/su_max 0.0009098
_refine_ls_shift/su_mean 0.0000444
_refine_ls_structure_factor_coef Fsqd
_refine_ls_weighting_details
;
 Method, part 1, Chebychev polynomial, (Watkin, 1994, Prince, 1982) 
 [weight] = 1.0/[A~0~*T~0~(x)+A~1~*T~1~(x) ... +A~n-1~]*T~n-1~(x)] 
 where A~i~ are the Chebychev coefficients listed below and x= Fcalc/Fmax 
 Method = Robust Weighting (Prince, 1982) 
 W = [weight] * [1-(deltaF/6*sigmaF)^2^]^2^ 
 A~i~ are: 
 1.76 2.21 0.562 
;
_refine_ls_weighting_scheme calc
_refine_ls_wR_factor_all 0.0827
_refine_ls_wR_factor_gt 0.0756
_refine_ls_wR_factor_ref 0.0827
_reflns_limit_h_max 33
_reflns_limit_h_min -33
_reflns_limit_k_max 14
_reflns_limit_k_min 0
_reflns_limit_l_max 23
_reflns_limit_l_min 0
_reflns_number_gt 4781
_reflns_number_total 5803
_reflns_threshold_expression I>2.0\s(I)
_oxford_diffrn_Wilson_B_factor 0.00
_oxford_diffrn_Wilson_scale 0.00
_oxford_refine_ls_r_factor_ref 0.0397
_oxford_refine_ls_scale 0.061022(7)
_oxford_reflns_number_all 5787
_oxford_reflns_threshold_expression_ref I>-4.0\s(I)
_cod_data_source_file om200259n_si_007.cif
_cod_data_source_block 1
_cod_original_sg_symbol_H-M 'C 1 2/c 1 '
_cod_original_formula_sum 'C56 H38 Ge1 O2'
_cod_database_code 4064674

loop_
_symmetry_equiv_pos_as_xyz
x,y,z
-x,-y,-z
x+1/2,y+1/2,z
-x+1/2,-y+1/2,-z
-x,y,-z+1/2
x,-y,z+1/2
-x+1/2,y+1/2,-z+1/2
x+1/2,-y+1/2,z+1/2

loop_
_atom_site_label
_atom_site_type_symbol
_atom_site_fract_x
_atom_site_fract_y
_atom_site_fract_z
_atom_site_U_iso_or_equiv
_atom_site_occupancy
_atom_site_adp_type
_atom_site_refinement_flags_posn
_atom_site_refinement_flags_adp
Ge1 Ge 0.5000 0.344373(18) 0.2500 0.0148 1.0000 Uani S T
C2 C 0.47134(6) 0.47674(13) 0.31572(8) 0.0169 1.0000 Uani . .
C3 C 0.48296(6) 0.59443(13) 0.28412(8) 0.0173 1.0000 Uani . .
C4 C 0.46036(6) 0.72158(13) 0.30870(8) 0.0213 1.0000 Uani . .
C5 C 0.40256(7) 0.74112(15) 0.29102(10) 0.0262 1.0000 Uani . .
C6 C 0.37855(9) 0.85666(17) 0.31312(12) 0.0356 1.0000 Uani . .
C7 C 0.41216(10) 0.95321(17) 0.35288(13) 0.0423 1.0000 Uani . .
C8 C 0.46946(10) 0.93576(17) 0.37032(13) 0.0419 1.0000 Uani . .
C9 C 0.49392(8) 0.81990(16) 0.34787(11) 0.0305 1.0000 Uani . .
C10 C 0.44443(6) 0.44757(13) 0.38684(8) 0.0173 1.0000 Uani . .
C11 C 0.43914(6) 0.53855(14) 0.44812(8) 0.0195 1.0000 Uani . .
C12 C 0.41535(6) 0.50264(15) 0.51518(9) 0.0231 1.0000 Uani . .
C13 C 0.39583(7) 0.37628(16) 0.52328(10) 0.0279 1.0000 Uani . .
C14 C 0.40158(8) 0.28398(16) 0.46406(10) 0.0320 1.0000 Uani . .
C15 C 0.42623(7) 0.31907(15) 0.39739(9) 0.0247 1.0000 Uani . .
C16 C 0.44489(6) 0.23730(14) 0.18922(8) 0.0200 1.0000 Uani . .
C17 C 0.40933(6) 0.17732(14) 0.14573(8) 0.0205 1.0000 Uani . .
C18 C 0.36659(6) 0.10850(14) 0.09254(9) 0.0201 1.0000 Uani . .
C19 C 0.34183(7) 0.16640(15) 0.02018(9) 0.0267 1.0000 Uani . .
C20 C 0.30032(7) 0.10184(16) -0.03181(10) 0.0275 1.0000 Uani . .
C21 C 0.28371(6) -0.02250(14) -0.01165(9) 0.0215 1.0000 Uani . .
O22 O 0.24345(5) -0.09473(12) -0.06011(7) 0.0299 1.0000 Uani . .
C23 C 0.23021(6) -0.05696(15) -0.14093(9) 0.0237 1.0000 Uani . .
C24 C 0.25552(7) -0.12297(17) -0.19794(11) 0.0308 1.0000 Uani . .
C25 C 0.24124(8) -0.08857(19) -0.27917(12) 0.0353 1.0000 Uani . .
C26 C 0.20296(8) 0.00955(19) -0.30212(11) 0.0336 1.0000 Uani . .
C27 C 0.17788(7) 0.07469(17) -0.24409(10) 0.0292 1.0000 Uani . .
C28 C 0.19115(6) 0.04075(16) -0.16329(10) 0.0253 1.0000 Uani . .
C29 C 0.30753(6) -0.08150(14) 0.06035(9) 0.0239 1.0000 Uani . .
C30 C 0.34896(6) -0.01668(15) 0.11181(9) 0.0241 1.0000 Uani . .
H51 H 0.3796 0.6743 0.2638 0.0323 1.0000 Uiso R .
H61 H 0.3393 0.8692 0.3007 0.0437 1.0000 Uiso R .
H71 H 0.3959 1.0319 0.3685 0.0506 1.0000 Uiso R .
H81 H 0.4923 1.0026 0.3975 0.0509 1.0000 Uiso R .
H91 H 0.5333 0.8084 0.3593 0.0377 1.0000 Uiso R .
H111 H 0.4520 0.6257 0.4435 0.0244 1.0000 Uiso R .
H121 H 0.4124 0.5656 0.5560 0.0286 1.0000 Uiso R .
H131 H 0.3788 0.3531 0.5687 0.0342 1.0000 Uiso R .
H141 H 0.3887 0.1970 0.4691 0.0384 1.0000 Uiso R .
H151 H 0.4308 0.2546 0.3581 0.0301 1.0000 Uiso R .
H191 H 0.3535 0.2510 0.0063 0.0328 1.0000 Uiso R .
H201 H 0.2834 0.1422 -0.0806 0.0339 1.0000 Uiso R .
H241 H 0.2821 -0.1902 -0.1820 0.0375 1.0000 Uiso R .
H251 H 0.2580 -0.1332 -0.3190 0.0432 1.0000 Uiso R .
H261 H 0.1937 0.0327 -0.3575 0.0410 1.0000 Uiso R .
H271 H 0.1517 0.1427 -0.2600 0.0359 1.0000 Uiso R .
H281 H 0.1736 0.0838 -0.1236 0.0308 1.0000 Uiso R .
H291 H 0.2953 -0.1657 0.0743 0.0292 1.0000 Uiso R .
H301 H 0.3657 -0.0575 0.1606 0.0297 1.0000 Uiso R .

loop_
_atom_site_aniso_label
_atom_site_aniso_U_11
_atom_site_aniso_U_22
_atom_site_aniso_U_33
_atom_site_aniso_U_23
_atom_site_aniso_U_13
_atom_site_aniso_U_12
Ge1 0.01896(9) 0.01110(9) 0.01431(9) 0.0000 0.00221(6) 0.0000
C2 0.0199(6) 0.0143(6) 0.0163(5) -0.0008(4) 0.0022(4) 0.0007(4)
C3 0.0202(6) 0.0150(6) 0.0169(5) -0.0013(4) 0.0033(4) 0.0003(5)
C4 0.0315(7) 0.0127(6) 0.0212(6) 0.0008(5) 0.0087(5) 0.0005(5)
C5 0.0330(7) 0.0201(7) 0.0270(7) 0.0043(5) 0.0091(6) 0.0056(6)
C6 0.0447(10) 0.0250(8) 0.0415(9) 0.0086(7) 0.0206(8) 0.0134(7)
C7 0.0635(13) 0.0176(7) 0.0533(11) -0.0005(7) 0.0325(10) 0.0054(8)
C8 0.0640(13) 0.0194(8) 0.0488(11) -0.0111(7) 0.0288(10) -0.0123(8)
C9 0.0400(9) 0.0210(7) 0.0337(8) -0.0061(6) 0.0152(7) -0.0088(6)
C10 0.0196(6) 0.0167(6) 0.0156(5) -0.0005(4) 0.0021(4) 0.0002(5)
C11 0.0224(6) 0.0162(6) 0.0200(6) -0.0013(5) 0.0037(5) 0.0014(5)
C12 0.0281(7) 0.0227(6) 0.0192(6) -0.0026(5) 0.0058(5) 0.0036(5)
C13 0.0375(8) 0.0261(7) 0.0232(7) -0.0004(6) 0.0141(6) -0.0024(6)
C14 0.0496(10) 0.0215(7) 0.0286(7) -0.0011(6) 0.0178(7) -0.0082(7)
C15 0.0364(8) 0.0183(6) 0.0211(6) -0.0020(5) 0.0102(6) -0.0038(6)
C16 0.0248(6) 0.0159(6) 0.0194(6) -0.0002(5) 0.0041(5) 0.0006(5)
C17 0.0240(6) 0.0178(6) 0.0200(6) -0.0013(5) 0.0043(5) -0.0005(5)
C18 0.0205(6) 0.0181(6) 0.0217(6) -0.0036(5) 0.0035(5) -0.0016(5)
C19 0.0323(8) 0.0209(7) 0.0254(7) 0.0016(5) -0.0001(6) -0.0092(6)
C20 0.0324(8) 0.0228(7) 0.0251(7) 0.0026(6) -0.0022(6) -0.0094(6)
C21 0.0211(6) 0.0188(6) 0.0250(6) -0.0031(5) 0.0046(5) -0.0047(5)
O22 0.0322(6) 0.0240(5) 0.0307(6) 0.0025(4) -0.0038(5) -0.0135(5)
C23 0.0222(6) 0.0201(6) 0.0279(7) -0.0027(5) 0.0006(5) -0.0079(5)
C24 0.0250(7) 0.0244(7) 0.0433(9) -0.0062(7) 0.0067(6) -0.0029(6)
C25 0.0365(9) 0.0343(9) 0.0379(9) -0.0114(7) 0.0149(7) -0.0076(7)
C26 0.0358(8) 0.0382(9) 0.0269(7) -0.0024(7) 0.0053(6) -0.0110(7)
C27 0.0247(7) 0.0281(8) 0.0336(8) 0.0006(6) 0.0012(6) -0.0028(6)
C28 0.0234(7) 0.0238(7) 0.0289(7) -0.0052(6) 0.0047(5) -0.0041(5)
C29 0.0267(7) 0.0169(6) 0.0280(7) 0.0007(5) 0.0039(5) -0.0044(5)
C30 0.0285(7) 0.0196(6) 0.0237(6) 0.0008(5) 0.0029(5) -0.0018(5)

loop_
_atom_type_symbol
_atom_type_scat_dispersion_real
_atom_type_scat_dispersion_imag
_atom_type_scat_Cromer_Mann_a1
_atom_type_scat_Cromer_Mann_b1
_atom_type_scat_Cromer_Mann_a2
_atom_type_scat_Cromer_Mann_b2
_atom_type_scat_Cromer_Mann_a3
_atom_type_scat_Cromer_Mann_b3
_atom_type_scat_Cromer_Mann_a4
_atom_type_scat_Cromer_Mann_b4
_atom_type_scat_Cromer_Mann_c
_atom_type_scat_source
C 0.0033 0.0016 2.3100 20.8439 1.0200 10.2075 1.5886 0.5687 0.8650 51.6512 0.2156 'International Tables Vol C 4.2.6.8 and 6.1.1.4'
H 0.0000 0.0000 0.4930 10.5109 0.3229 26.1257 0.1402 3.1424 0.0408 57.7998 0.0030 'International Tables Vol C 4.2.6.8 and 6.1.1.4'
Ge 0.1547 1.8001 16.0816 2.8509 6.3747 0.2516 3.7068 11.4468 3.6830 54.7625 2.1313 'International Tables Vol C 4.2.6.8 and 6.1.1.4'
O 0.0106 0.0060 3.0485 13.2771 2.2868 5.7011 1.5463 0.3239 0.8670 32.9089 0.2508 'International Tables Vol C 4.2.6.8 and 6.1.1.4'

loop_
_geom_angle_atom_site_label_1
_geom_angle_site_symmetry_1
_geom_angle_atom_site_label_2
_geom_angle_atom_site_label_3
_geom_angle_site_symmetry_3
_geom_angle
_geom_angle_publ_flag
C2 5_655 Ge1 C16 5_655 115.02(6) yes
C2 5_655 Ge1 C2 . 91.59(8) yes
C16 5_655 Ge1 C2 . 112.46(6) yes
C2 5_655 Ge1 C16 . 112.46(6) yes
C16 5_655 Ge1 C16 . 109.49(8) yes
C2 . Ge1 C16 . 115.02(6) yes
Ge1 . C2 C3 . 106.33(9) yes
Ge1 . C2 C10 . 124.07(10) yes
C3 . C2 C10 . 129.58(12) yes
C3 5_655 C3 C2 . 117.71(8) yes
C3 5_655 C3 C4 . 118.42(7) yes
C2 . C3 C4 . 123.70(12) yes
C3 . C4 C5 . 117.63(13) yes
C3 . C4 C9 . 123.12(14) yes
C5 . C4 C9 . 119.26(14) yes
C4 . C5 C6 . 120.70(16) yes
C4 . C5 H51 . 119.3 no
C6 . C5 H51 . 120.0 no
C5 . C6 C7 . 119.64(18) yes
C5 . C6 H61 . 120.1 no
C7 . C6 H61 . 120.2 no
C6 . C7 C8 . 120.37(16) yes
C6 . C7 H71 . 120.0 no
C8 . C7 H71 . 119.7 no
C7 . C8 C9 . 120.27(18) yes
C7 . C8 H81 . 119.9 no
C9 . C8 H81 . 119.8 no
C8 . C9 C4 . 119.76(18) yes
C8 . C9 H91 . 120.3 no
C4 . C9 H91 . 120.0 no
C2 . C10 C11 . 123.95(12) yes
C2 . C10 C15 . 118.51(12) yes
C11 . C10 C15 . 117.39(12) yes
C10 . C11 C12 . 120.83(13) yes
C10 . C11 H111 . 119.5 no
C12 . C11 H111 . 119.7 no
C11 . C12 C13 . 120.99(13) yes
C11 . C12 H121 . 119.4 no
C13 . C12 H121 . 119.6 no
C12 . C13 C14 . 119.14(14) yes
C12 . C13 H131 . 120.5 no
C14 . C13 H131 . 120.4 no
C13 . C14 C15 . 120.02(15) yes
C13 . C14 H141 . 120.0 no
C15 . C14 H141 . 120.0 no
C10 . C15 C14 . 121.57(14) yes
C10 . C15 H151 . 119.2 no
C14 . C15 H151 . 119.3 no
Ge1 . C16 C17 . 174.52(13) yes
C16 . C17 C18 . 178.58(15) yes
C17 . C18 C19 . 120.02(13) yes
C17 . C18 C30 . 121.23(13) yes
C19 . C18 C30 . 118.76(13) yes
C18 . C19 C20 . 120.90(14) yes
C18 . C19 H191 . 119.6 no
C20 . C19 H191 . 119.5 no
C19 . C20 C21 . 119.35(14) yes
C19 . C20 H201 . 120.4 no
C21 . C20 H201 . 120.2 no
C20 . C21 O22 . 123.37(14) yes
C20 . C21 C29 . 120.67(14) yes
O22 . C21 C29 . 115.96(13) yes
C21 . O22 C23 . 117.18(12) yes
O22 . C23 C24 . 118.28(15) yes
O22 . C23 C28 . 120.33(14) yes
C24 . C23 C28 . 121.35(15) yes
C23 . C24 C25 . 118.67(16) yes
C23 . C24 H241 . 120.6 no
C25 . C24 H241 . 120.7 no
C24 . C25 C26 . 120.57(16) yes
C24 . C25 H251 . 119.8 no
C26 . C25 H251 . 119.7 no
C25 . C26 C27 . 120.00(17) yes
C25 . C26 H261 . 120.0 no
C27 . C26 H261 . 120.0 no
C26 . C27 C28 . 120.14(16) yes
C26 . C27 H271 . 119.9 no
C28 . C27 H271 . 120.0 no
C23 . C28 C27 . 119.26(15) yes
C23 . C28 H281 . 120.3 no
C27 . C28 H281 . 120.4 no
C21 . C29 C30 . 119.67(13) yes
C21 . C29 H291 . 120.1 no
C30 . C29 H291 . 120.2 no
C18 . C30 C29 . 120.65(14) yes
C18 . C30 H301 . 119.6 no
C29 . C30 H301 . 119.7 no

loop_
_geom_bond_atom_site_label_1
_geom_bond_atom_site_label_2
_geom_bond_site_symmetry_2
_geom_bond_distance
_geom_bond_publ_flag
Ge1 C2 5_655 1.9394(13) yes
Ge1 C16 5_655 1.8951(14) yes
Ge1 C2 . 1.9394(13) yes
Ge1 C16 . 1.8951(14) yes
C2 C3 . 1.3608(18) yes
C2 C10 . 1.4749(18) yes
C3 C3 5_655 1.511(3) yes
C3 C4 . 1.4923(18) yes
C4 C5 . 1.399(2) yes
C4 C9 . 1.391(2) yes
C5 C6 . 1.391(2) yes
C5 H51 . 0.950 no
C6 C7 . 1.382(3) yes
C6 H61 . 0.950 no
C7 C8 . 1.385(3) yes
C7 H71 . 0.950 no
C8 C9 . 1.401(2) yes
C8 H81 . 0.950 no
C9 H91 . 0.950 no
C10 C11 . 1.4054(18) yes
C10 C15 . 1.4047(19) yes
C11 C12 . 1.3895(19) yes
C11 H111 . 0.950 no
C12 C13 . 1.389(2) yes
C12 H121 . 0.950 no
C13 C14 . 1.391(2) yes
C13 H131 . 0.950 no
C14 C15 . 1.393(2) yes
C14 H141 . 0.950 no
C15 H151 . 0.950 no
C16 C17 . 1.205(2) yes
C17 C18 . 1.4396(19) yes
C18 C19 . 1.397(2) yes
C18 C30 . 1.402(2) yes
C19 C20 . 1.390(2) yes
C19 H191 . 0.950 no
C20 C21 . 1.390(2) yes
C20 H201 . 0.950 no
C21 O22 . 1.3813(17) yes
C21 C29 . 1.391(2) yes
O22 C23 . 1.3962(19) yes
C23 C24 . 1.388(2) yes
C23 C28 . 1.386(2) yes
C24 C25 . 1.396(3) yes
C24 H241 . 0.950 no
C25 C26 . 1.379(3) yes
C25 H251 . 0.950 no
C26 C27 . 1.393(2) yes
C26 H261 . 0.950 no
C27 C28 . 1.386(2) yes
C27 H271 . 0.950 no
C28 H281 . 0.950 no
C29 C30 . 1.385(2) yes
C29 H291 . 0.950 no
C30 H301 . 0.950 no

loop_
_geom_hbond_atom_site_label_D
_geom_hbond_atom_site_label_H
_geom_hbond_atom_site_label_A
_geom_hbond_angle_DHA
_geom_hbond_distance_DH
_geom_hbond_distance_HA
_geom_hbond_distance_DA
_geom_hbond_publ_flag
C11 H111 C4 121 0.95 2.50 3.097(2) yes
